data_7052328
loop_
_publ_author_name
'Krishna Kumar, D.'
'Das, Amitava'
'Dastidar, Parthasarathi'

_publ_section_title
;
 Exploring conformationally flexible hydrogen-bond-functionalized
 ligand and counter anions in metal?organic frameworks of Cu(ii)
;
_journal_issue 9
_journal_name_full 'New Journal of Chemistry'
_journal_page_first 1267
_journal_paper_doi 10.1039/b606150h
_journal_volume 30
_journal_year 2006
_chemical_formula_sum 'C22 H24 Cu F6 N8 O4.5 Si'
_chemical_formula_weight 678.12
_chemical_name_systematic
;
?
;
_space_group_IT_number 15
_symmetry_cell_setting monoclinic
_symmetry_space_group_name_Hall '-C 2yc'
_symmetry_space_group_name_H-M 'C 1 2/c 1'
_atom_sites_solution_hydrogens geom
_atom_sites_solution_primary direct
_atom_sites_solution_secondary difmap
_audit_creation_method SHELXL-97
_cell_angle_alpha 90.00
_cell_angle_beta 104.877(1)
_cell_angle_gamma 90.00
_cell_formula_units_Z 8
_cell_length_a 21.2107(14)
_cell_length_b 17.9344(12)
_cell_length_c 17.5455(12)
_cell_measurement_temperature 100(2)
_cell_volume 6450.6(8)
_computing_cell_refinement 'BRUKER AXS SMART 3'
_computing_data_collection 'BRUKER AXS SMART 3'
_computing_data_reduction 'BRUKER AXS SAINT'
_computing_molecular_graphics 'BRUKER SHELXLTL'
_computing_publication_material 'MERCURY 1.4'
_computing_structure_refinement 'SHELXL-97 (Sheldrick, 1997)'
_computing_structure_solution 'SHELXS-97 (Sheldrick, 1990)'
_diffrn_ambient_temperature 100(2)
_diffrn_detector_area_resol_mean 0.3
_diffrn_measured_fraction_theta_full 0.983
_diffrn_measured_fraction_theta_max 0.983
_diffrn_measurement_device_type 'BRUKER SMART CCD AREA DETECTOR'
_diffrn_measurement_method 'PHI-OMEGA SCAN'
_diffrn_radiation_monochromator graphite
_diffrn_radiation_source 'fine-focus sealed tube'
_diffrn_radiation_type MoK\a
_diffrn_radiation_wavelength 0.71073
_diffrn_reflns_av_R_equivalents 0.0255
_diffrn_reflns_av_sigmaI/netI 0.0303
_diffrn_reflns_limit_h_max 22
_diffrn_reflns_limit_h_min -22
_diffrn_reflns_limit_k_max 19
_diffrn_reflns_limit_k_min -12
_diffrn_reflns_limit_l_max 18
_diffrn_reflns_limit_l_min -16
_diffrn_reflns_number 12238
_diffrn_reflns_theta_full 22.50
_diffrn_reflns_theta_max 22.50
_diffrn_reflns_theta_min 1.99
_exptl_absorpt_coefficient_mu 0.790
_exptl_absorpt_correction_T_max 0.9395
_exptl_absorpt_correction_T_min 0.7861
_exptl_absorpt_correction_type multi-scan
_exptl_absorpt_process_details 'BRUKER SADABS'
_exptl_crystal_colour PURPLE
_exptl_crystal_density_diffrn 1.397
_exptl_crystal_density_method 'not measured'
_exptl_crystal_description PLATE
_exptl_crystal_F_000 2760
_exptl_crystal_size_max 0.32
_exptl_crystal_size_mid 0.18
_exptl_crystal_size_min 0.08
_refine_diff_density_max 0.838
_refine_diff_density_min -0.336
_refine_diff_density_rms 0.077
_refine_ls_extinction_method none
_refine_ls_goodness_of_fit_ref 1.064
_refine_ls_hydrogen_treatment mixed
_refine_ls_matrix_type full
_refine_ls_number_parameters 389
_refine_ls_number_reflns 4136
_refine_ls_number_restraints 0
_refine_ls_restrained_S_all 1.064
_refine_ls_R_factor_all 0.0442
_refine_ls_R_factor_gt 0.0403
_refine_ls_shift/su_max 0.001
_refine_ls_shift/su_mean 0.000
_refine_ls_structure_factor_coef Fsqd
_refine_ls_weighting_details 'calc w=1/[\s^2^(Fo^2^)+(0.0699P)^2^+13.3482P] where P=(Fo^2^+2Fc^2^)/3'
_refine_ls_weighting_scheme calc
_refine_ls_wR_factor_gt 0.1124
_refine_ls_wR_factor_ref 0.1162
_reflns_number_gt 3686
_reflns_number_total 4136
_reflns_threshold_expression >2sigma(I)
_cod_data_source_file b606150h.txt
_cod_data_source_block kkb450jm
_cod_depositor_comments
;
The following automatic conversions were performed:
'_symmetry_cell_setting' value 'MONOCLINIC' changed to 'monoclinic'
according to '/home/saulius/struct/CIF-dictionaries/cif_core.dic'
dictionary named 'cif_core.dic' version 2.4.1 from
2010-06-29.

'_exptl_absorpt_correction_type' value 'MULTI-SCAN' changed
to 'multi-scan' according to
'/home/saulius/struct/CIF-dictionaries/cif_core.dic' dictionary named
'cif_core.dic' version 2.4.1 from 2010-06-29.

Automatic conversion script
Id: cif_fix_enum 1527 2010-12-29 10:47:43Z saulius 
;
_cod_original_cell_volume 6450.6(7)
_cod_original_sg_symbol_H-M C2/c
_cod_original_formula_sum 'C22 H24 Cu F6 N8 O4.50 Si'
_cod_database_code 7052328

loop_
_symmetry_equiv_pos_as_xyz
'x, y, z'
'-x, y, -z+1/2'
'x+1/2, y+1/2, z'
'-x+1/2, y+1/2, -z+1/2'
'-x, -y, -z'
'x, -y, z-1/2'
'-x+1/2, -y+1/2, -z'
'x+1/2, -y+1/2, z-1/2'

loop_
_atom_site_label
_atom_site_type_symbol
_atom_site_fract_x
_atom_site_fract_y
_atom_site_fract_z
_atom_site_U_iso_or_equiv
_atom_site_adp_type
_atom_site_occupancy
_atom_site_symmetry_multiplicity
_atom_site_calc_flag
_atom_site_refinement_flags
_atom_site_disorder_assembly
_atom_site_disorder_group
Cu1 Cu 0.223242(18) 0.03384(2) 0.75727(2) 0.01853(17) Uani 1 1 d . . .
N1 N 0.26653(13) 0.04530(15) 0.66676(15) 0.0199(6) Uani 1 1 d . . .
C2 C 0.27736(16) 0.11390(19) 0.64249(18) 0.0220(8) Uani 1 1 d . . .
H2 H 0.2614 0.1548 0.6643 0.026 Uiso 1 1 calc R . .
C3 C 0.31160(16) 0.12601(19) 0.58589(18) 0.0220(8) Uani 1 1 d . . .
C4 C 0.33457(17) 0.06385(19) 0.5534(2) 0.0257(8) Uani 1 1 d . . .
H4 H 0.3570 0.0697 0.5147 0.031 Uiso 1 1 calc R . .
C5 C 0.32379(17) -0.0056(2) 0.5792(2) 0.0293(9) Uani 1 1 d . . .
H5 H 0.3393 -0.0475 0.5584 0.035 Uiso 1 1 calc R . .
C6 C 0.28981(17) -0.0136(2) 0.6361(2) 0.0279(8) Uani 1 1 d . . .
H6 H 0.2830 -0.0611 0.6536 0.033 Uiso 1 1 calc R . .
N7 N 0.32261(15) 0.19634(16) 0.55773(17) 0.0295(7) Uani 1 1 d . . .
H7 H 0.3353 0.1976 0.5150 0.035 Uiso 1 1 calc R . .
C8 C 0.31520(16) 0.26337(18) 0.5915(2) 0.0218(8) Uani 1 1 d . . .
O9 O 0.29700(12) 0.27003(13) 0.65106(14) 0.0310(6) Uani 1 1 d . . .
N10 N 0.33086(15) 0.32316(15) 0.55056(17) 0.0279(7) Uani 1 1 d . . .
H10 H 0.3435 0.3128 0.5090 0.034 Uiso 1 1 calc R . .
C11 C 0.32853(15) 0.39818(19) 0.56883(18) 0.0211(8) Uani 1 1 d . . .
C12 C 0.30963(16) 0.42560(19) 0.63364(19) 0.0235(8) Uani 1 1 d . . .
H12 H 0.2982 0.3920 0.6682 0.028 Uiso 1 1 calc R . .
N13 N 0.30729(13) 0.49863(15) 0.64814(15) 0.0207(6) Uani 1 1 d . . .
C14 C 0.32280(18) 0.5473(2) 0.5989(2) 0.0279(9) Uani 1 1 d . . .
H14 H 0.3202 0.5981 0.6086 0.033 Uiso 1 1 calc R . .
C15 C 0.34274(18) 0.5244(2) 0.5337(2) 0.0277(8) Uani 1 1 d . . .
H15 H 0.3542 0.5594 0.5005 0.033 Uiso 1 1 calc R . .
C16 C 0.34565(16) 0.44984(18) 0.51811(19) 0.0204(7) Uani 1 1 d . . .
H16 H 0.3589 0.4338 0.4742 0.024 Uiso 1 1 calc R . .
N17 N 0.31190(13) 0.05127(15) 0.83095(15) 0.0197(6) Uani 1 1 d . . .
C18 C 0.33210(16) 0.11988(19) 0.85413(19) 0.0233(8) Uani 1 1 d . . .
H18 H 0.3041 0.1599 0.8370 0.028 Uiso 1 1 calc R . .
C19 C 0.39376(17) 0.13344(19) 0.90323(19) 0.0255(8) Uani 1 1 d . . .
C20 C 0.43461(17) 0.0726(2) 0.9278(2) 0.0290(9) Uani 1 1 d . . .
H20 H 0.4764 0.0796 0.9602 0.035 Uiso 1 1 calc R . .
C21 C 0.41294(18) 0.0021(2) 0.9039(2) 0.0293(9) Uani 1 1 d . . .
H21 H 0.4397 -0.0391 0.9203 0.035 Uiso 1 1 calc R . .
C22 C 0.35094(17) -0.00691(19) 0.8551(2) 0.0257(8) Uani 1 1 d . . .
H22 H 0.3362 -0.0546 0.8388 0.031 Uiso 1 1 calc R . .
N23 N 0.41733(15) 0.20404(16) 0.92766(18) 0.0329(8) Uani 1 1 d . . .
H23 H 0.4517 0.2061 0.9664 0.040 Uiso 1 1 calc R . .
C24 C 0.39150(17) 0.2707(2) 0.8964(2) 0.0277(8) Uani 1 1 d . . .
O25 O 0.34051(14) 0.27583(15) 0.84690(19) 0.0574(9) Uani 1 1 d . . .
N26 N 0.42979(14) 0.33035(16) 0.92649(17) 0.0306(7) Uani 1 1 d . . .
H26 H 0.4593 0.3240 0.9699 0.037 Uiso 1 1 calc R . .
C27 C 0.42445(16) 0.40106(19) 0.89173(19) 0.0239(8) Uani 1 1 d . . .
C28 C 0.36638(16) 0.43032(18) 0.84649(18) 0.0204(8) Uani 1 1 d . . .
H28 H 0.3285 0.4020 0.8388 0.025 Uiso 1 1 calc R . .
N29 N 0.36286(12) 0.49791(15) 0.81344(14) 0.0180(6) Uani 1 1 d . . .
C30 C 0.41688(17) 0.53879(19) 0.8236(2) 0.0278(9) Uani 1 1 d . . .
H30 H 0.4146 0.5850 0.7989 0.033 Uiso 1 1 calc R . .
C31 C 0.47577(18) 0.5144(2) 0.8696(3) 0.0383(10) Uani 1 1 d . . .
H31 H 0.5126 0.5445 0.8773 0.046 Uiso 1 1 calc R . .
C32 C 0.47990(18) 0.4451(2) 0.9041(2) 0.0353(10) Uani 1 1 d . . .
H32 H 0.5195 0.4280 0.9354 0.042 Uiso 1 1 calc R . .
O33 O 0.19078(11) 0.15238(12) 0.75487(13) 0.0231(5) Uani 1 1 d . . .
H33 H 0.1730 0.1645 0.7094 0.035 Uiso 1 1 calc R . .
Si34 Si 0.42584(4) 0.23827(5) 0.41130(5) 0.0191(2) Uani 1 1 d . . .
F35 F 0.36883(9) 0.30704(10) 0.40263(11) 0.0281(5) Uani 1 1 d . . .
F36 F 0.36884(9) 0.17609(11) 0.42001(12) 0.0335(5) Uani 1 1 d . . .
F37 F 0.44510(10) 0.25046(13) 0.51022(11) 0.0372(5) Uani 1 1 d . . .
F38 F 0.48192(9) 0.17025(11) 0.42270(12) 0.0301(5) Uani 1 1 d . . .
F39 F 0.48259(10) 0.30124(11) 0.40692(14) 0.0386(6) Uani 1 1 d . . .
F40 F 0.40565(10) 0.22770(13) 0.31414(11) 0.0387(6) Uani 1 1 d . . .
O41 O 0.22302(11) 0.34486(14) 0.75225(14) 0.0280(6) Uani 1 1 d . . .
O42 O 0.5000 0.3221(2) 0.2500 0.0700(15) Uani 1 2 d S . .
H33B H 0.1737(15) 0.1819(16) 0.7891(16) 0.080(18) Uiso 1 1 d . . .
H41A H 0.2508 0.3177 0.7527 0.050 Uiso 1 1 d R . .
H41B H 0.1884 0.3318 0.7282 0.050 Uiso 1 1 d R . .

loop_
_atom_site_aniso_label
_atom_site_aniso_U_11
_atom_site_aniso_U_22
_atom_site_aniso_U_33
_atom_site_aniso_U_23
_atom_site_aniso_U_13
_atom_site_aniso_U_12
Cu1 0.0202(3) 0.0174(3) 0.0158(3) 0.00080(16) 0.00076(18) -0.00373(16)
N1 0.0200(15) 0.0199(16) 0.0171(14) 0.0025(12) 0.0001(12) -0.0037(12)
C2 0.0248(18) 0.0190(19) 0.0210(17) -0.0043(15) 0.0036(14) -0.0021(15)
C3 0.0222(18) 0.0212(19) 0.0201(17) -0.0030(15) 0.0007(14) -0.0039(15)
C4 0.027(2) 0.024(2) 0.0270(19) 0.0012(16) 0.0082(15) -0.0003(16)
C5 0.033(2) 0.020(2) 0.037(2) 0.0008(16) 0.0133(17) 0.0069(16)
C6 0.0290(19) 0.021(2) 0.033(2) 0.0080(16) 0.0062(16) 0.0020(16)
N7 0.049(2) 0.0199(17) 0.0254(16) -0.0005(13) 0.0201(14) -0.0052(14)
C8 0.0206(18) 0.021(2) 0.0232(19) 0.0000(15) 0.0039(15) 0.0001(14)
O9 0.0451(16) 0.0234(14) 0.0309(14) -0.0002(11) 0.0213(12) 0.0004(11)
N10 0.0491(19) 0.0153(16) 0.0249(15) -0.0018(13) 0.0194(14) -0.0017(14)
C11 0.0189(17) 0.024(2) 0.0182(17) -0.0026(15) -0.0003(14) -0.0009(14)
C12 0.0276(19) 0.022(2) 0.0204(18) 0.0050(15) 0.0051(15) 0.0007(15)
N13 0.0213(15) 0.0199(16) 0.0193(14) 0.0013(12) 0.0024(12) 0.0046(12)
C14 0.037(2) 0.0203(19) 0.0254(19) 0.0039(16) 0.0065(17) 0.0057(16)
C15 0.039(2) 0.024(2) 0.0219(19) 0.0063(15) 0.0102(16) -0.0002(16)
C16 0.0220(18) 0.0229(19) 0.0151(16) 0.0002(14) 0.0024(14) 0.0023(14)
N17 0.0229(15) 0.0175(15) 0.0166(14) 0.0035(12) 0.0010(12) -0.0014(12)
C18 0.0247(19) 0.0196(19) 0.0220(18) 0.0038(15) -0.0003(15) -0.0013(15)
C19 0.0280(19) 0.022(2) 0.0225(18) 0.0045(15) -0.0008(15) -0.0040(16)
C20 0.0244(19) 0.026(2) 0.030(2) 0.0073(16) -0.0047(15) -0.0006(16)
C21 0.031(2) 0.021(2) 0.030(2) 0.0069(16) -0.0021(16) 0.0024(16)
C22 0.032(2) 0.0179(19) 0.0236(18) -0.0010(15) 0.0010(16) -0.0057(16)
N23 0.0275(17) 0.0189(17) 0.0380(18) 0.0048(14) -0.0179(14) -0.0043(13)
C24 0.026(2) 0.025(2) 0.0257(19) 0.0050(16) -0.0063(17) -0.0034(16)
O25 0.0468(18) 0.0226(15) 0.074(2) 0.0114(15) -0.0377(17) -0.0068(13)
N26 0.0285(17) 0.0213(17) 0.0300(16) 0.0065(14) -0.0143(13) -0.0035(13)
C27 0.0251(19) 0.0187(19) 0.0237(18) -0.0010(15) -0.0013(15) -0.0002(15)
C28 0.0207(18) 0.0204(19) 0.0187(17) -0.0046(14) 0.0024(14) -0.0026(14)
N29 0.0198(15) 0.0166(15) 0.0156(14) -0.0013(12) 0.0012(11) 0.0016(12)
C30 0.028(2) 0.0175(19) 0.037(2) 0.0038(15) 0.0063(17) 0.0003(16)
C31 0.020(2) 0.025(2) 0.063(3) 0.008(2) -0.0016(19) -0.0036(16)
C32 0.021(2) 0.023(2) 0.052(2) 0.0054(18) -0.0086(17) 0.0005(16)
O33 0.0271(13) 0.0177(12) 0.0213(12) 0.0038(10) 0.0001(10) -0.0003(10)
Si34 0.0181(5) 0.0163(5) 0.0203(5) 0.0016(4) 0.0002(4) -0.0010(4)
F35 0.0304(11) 0.0227(11) 0.0308(11) 0.0018(8) 0.0069(9) 0.0065(9)
F36 0.0280(11) 0.0229(11) 0.0484(13) -0.0001(10) 0.0073(10) -0.0072(9)
F37 0.0257(11) 0.0589(15) 0.0235(11) -0.0058(10) -0.0001(9) 0.0033(10)
F38 0.0267(11) 0.0233(11) 0.0367(11) 0.0044(9) 0.0016(9) 0.0061(9)
F39 0.0329(12) 0.0212(11) 0.0654(15) 0.0048(10) 0.0193(11) -0.0049(9)
F40 0.0343(12) 0.0573(15) 0.0220(11) 0.0000(10) 0.0026(9) 0.0157(11)
O41 0.0228(13) 0.0275(15) 0.0312(14) -0.0044(11) 0.0025(11) 0.0005(11)
O42 0.109(4) 0.040(3) 0.086(4) 0.000 0.071(3) 0.000

loop_
_atom_type_symbol
_atom_type_description
_atom_type_scat_dispersion_real
_atom_type_scat_dispersion_imag
_atom_type_scat_source
C C 0.0033 0.0016 'International Tables Vol C Tables 4.2.6.8 and 6.1.1.4'
H H 0.0000 0.0000 'International Tables Vol C Tables 4.2.6.8 and 6.1.1.4'
N N 0.0061 0.0033 'International Tables Vol C Tables 4.2.6.8 and 6.1.1.4'
O O 0.0106 0.0060 'International Tables Vol C Tables 4.2.6.8 and 6.1.1.4'
F F 0.0171 0.0103 'International Tables Vol C Tables 4.2.6.8 and 6.1.1.4'
Si Si 0.0817 0.0704 'International Tables Vol C Tables 4.2.6.8 and 6.1.1.4'
Cu Cu 0.3201 1.2651 'International Tables Vol C Tables 4.2.6.8 and 6.1.1.4'

loop_
_geom_angle_atom_site_label_1
_geom_angle_atom_site_label_2
_geom_angle_atom_site_label_3
_geom_angle
_geom_angle_site_symmetry_1
_geom_angle_site_symmetry_3
_geom_angle_publ_flag
N17 Cu1 N13 87.98(10) . 4_546 ?
N17 Cu1 N29 170.43(11) . 4_546 ?
N13 Cu1 N29 88.58(10) 4_546 4_546 ?
N17 Cu1 N1 87.21(11) . . ?
N13 Cu1 N1 165.89(11) 4_546 . ?
N29 Cu1 N1 94.03(10) 4_546 . ?
N17 Cu1 O33 95.56(10) . . ?
N13 Cu1 O33 98.63(10) 4_546 . ?
N29 Cu1 O33 93.78(10) 4_546 . ?
N1 Cu1 O33 95.04(10) . . ?
C6 N1 C2 119.1(3) . . ?
C6 N1 Cu1 121.4(2) . . ?
C2 N1 Cu1 119.2(2) . . ?
N1 C2 C3 122.3(3) . . ?
N1 C2 H2 118.9 . . ?
C3 C2 H2 118.9 . . ?
C2 C3 C4 117.9(3) . . ?
C2 C3 N7 124.0(3) . . ?
C4 C3 N7 118.0(3) . . ?
C5 C4 C3 119.2(3) . . ?
C5 C4 H4 120.4 . . ?
C3 C4 H4 120.4 . . ?
C4 C5 C6 119.8(3) . . ?
C4 C5 H5 120.1 . . ?
C6 C5 H5 120.1 . . ?
N1 C6 C5 121.6(3) . . ?
N1 C6 H6 119.2 . . ?
C5 C6 H6 119.2 . . ?
C8 N7 C3 126.3(3) . . ?
C8 N7 H7 116.8 . . ?
C3 N7 H7 116.8 . . ?
O9 C8 N7 124.0(3) 1 . ?
O9 C8 N7 124.0(3) . . ?
O9 C8 N10 123.1(3) 1 . ?
O9 C8 N10 123.1(3) . . ?
N7 C8 N10 112.8(3) . . ?
C8 N10 C11 127.3(3) . . ?
C8 N10 H10 116.3 . . ?
C11 N10 H10 116.3 . . ?
N10 C11 C12 124.6(3) . . ?
N10 C11 C16 117.8(3) . . ?
C12 C11 C16 117.6(3) . . ?
N13 C12 C11 122.3(3) . . ?
N13 C12 H12 118.8 . . ?
C11 C12 H12 118.8 . . ?
C14 N13 C12 119.5(3) . . ?
C14 N13 Cu1 120.7(2) . 4_556 ?
C12 N13 Cu1 119.7(2) . 4_556 ?
N13 C14 C15 121.5(3) . . ?
N13 C14 H14 119.3 . . ?
C15 C14 H14 119.3 . . ?
C16 C15 C14 119.8(3) . . ?
C16 C15 H15 120.1 . . ?
C14 C15 H15 120.1 . . ?
C15 C16 C11 119.2(3) . . ?
C15 C16 H16 120.4 . . ?
C11 C16 H16 120.4 . . ?
C18 N17 C22 120.1(3) . . ?
C18 N17 Cu1 120.9(2) . . ?
C22 N17 Cu1 119.0(2) . . ?
N17 C18 C19 121.9(3) . . ?
N17 C18 H18 119.1 . . ?
C19 C18 H18 119.1 . . ?
N23 C19 C18 123.9(3) . . ?
N23 C19 C20 118.3(3) . . ?
C18 C19 C20 117.8(3) . . ?
C21 C20 C19 119.6(3) . . ?
C21 C20 H20 120.2 . . ?
C19 C20 H20 120.2 . . ?
C20 C21 C22 119.1(3) . . ?
C20 C21 H21 120.4 . . ?
C22 C21 H21 120.4 . . ?
N17 C22 C21 121.4(3) . . ?
N17 C22 H22 119.3 . . ?
C21 C22 H22 119.3 . . ?
C24 N23 C19 126.7(3) . . ?
C24 N23 H23 116.7 . . ?
C19 N23 H23 116.7 . . ?
O25 C24 N26 123.7(3) 1 . ?
O25 C24 N26 123.7(3) . . ?
O25 C24 N23 123.2(3) 1 . ?
O25 C24 N23 123.2(3) . . ?
N26 C24 N23 113.1(3) . . ?
C24 N26 C27 124.6(3) . . ?
C24 N26 H26 117.7 . . ?
C27 N26 H26 117.7 . . ?
C28 C27 C32 117.8(3) . . ?
C28 C27 N26 123.6(3) . . ?
C32 C27 N26 118.5(3) . . ?
N29 C28 C27 122.3(3) . . ?
N29 C28 H28 118.9 . . ?
C27 C28 H28 118.9 . . ?
C30 N29 C28 119.3(3) . . ?
C30 N29 Cu1 121.0(2) . 4_556 ?
C28 N29 Cu1 119.6(2) . 4_556 ?
N29 C30 C31 121.6(3) . . ?
N29 C30 H30 119.2 . . ?
C31 C30 H30 119.2 . . ?
C30 C31 C32 119.5(3) . . ?
C30 C31 H31 120.3 . . ?
C32 C31 H31 120.3 . . ?
C31 C32 C27 119.4(3) . . ?
C31 C32 H32 120.3 . . ?
C27 C32 H32 120.3 . . ?
Cu1 O33 H33 109.5 . . ?
Cu1 O33 H33B 133.8(18) . . ?
H33 O33 H33B 108.5 . . ?
F40 Si34 F39 91.66(12) . . ?
F40 Si34 F38 91.58(11) . . ?
F39 Si34 F38 89.99(11) . . ?
F40 Si34 F36 90.90(12) . 1 ?
F39 Si34 F36 177.34(12) . 1 ?
F38 Si34 F36 90.64(10) . 1 ?
F40 Si34 F36 90.90(12) . . ?
F39 Si34 F36 177.34(12) . . ?
F38 Si34 F36 90.64(10) . . ?
F40 Si34 F37 178.73(12) . 1 ?
F39 Si34 F37 88.44(12) . 1 ?
F38 Si34 F37 89.69(11) . 1 ?
F36 Si34 F37 88.99(11) 1 1 ?
F36 Si34 F37 88.99(11) . 1 ?
F40 Si34 F37 178.73(12) . . ?
F39 Si34 F37 88.44(12) . . ?
F38 Si34 F37 89.69(11) . . ?
F36 Si34 F37 88.99(11) 1 . ?
F36 Si34 F37 88.99(11) . . ?
F40 Si34 F35 90.05(10) . 1 ?
F39 Si34 F35 90.56(11) . 1 ?
F38 Si34 F35 178.26(11) . 1 ?
F36 Si34 F35 88.73(10) 1 1 ?
F36 Si34 F35 88.73(10) . 1 ?
F37 Si34 F35 88.68(10) 1 1 ?
F37 Si34 F35 88.68(10) . 1 ?
F40 Si34 F35 90.05(10) . . ?
F39 Si34 F35 90.56(11) . . ?
F38 Si34 F35 178.26(11) . . ?
F36 Si34 F35 88.73(10) 1 . ?
F36 Si34 F35 88.73(10) . . ?
F37 Si34 F35 88.68(10) 1 . ?
F37 Si34 F35 88.68(10) . . ?
H41A O41 H41B 115.3 . . ?

loop_
_geom_bond_atom_site_label_1
_geom_bond_atom_site_label_2
_geom_bond_distance
_geom_bond_site_symmetry_2
_geom_bond_publ_flag
Cu1 N17 2.014(3) . ?
Cu1 N13 2.031(3) 4_546 ?
Cu1 N29 2.031(3) 4_546 ?
Cu1 N1 2.039(3) . ?
Cu1 O33 2.232(2) . ?
N1 C6 1.336(5) . ?
N1 C2 1.341(4) . ?
C2 C3 1.390(5) . ?
C2 H2 0.9300 . ?
C3 C4 1.396(5) . ?
C3 N7 1.396(4) . ?
C4 C5 1.364(5) . ?
C4 H4 0.9300 . ?
C5 C6 1.382(5) . ?
C5 H5 0.9300 . ?
C6 H6 0.9300 . ?
N7 C8 1.367(4) . ?
N7 H7 0.8600 . ?
C8 O9 1.209(4) 1 ?
C8 O9 1.209(4) . ?
C8 N10 1.378(4) . ?
N10 C11 1.387(4) . ?
N10 H10 0.8600 . ?
C11 C12 1.389(5) . ?
C11 C16 1.396(5) . ?
C12 N13 1.338(5) . ?
C12 H12 0.9300 . ?
N13 C14 1.328(4) . ?
N13 Cu1 2.031(3) 4_556 ?
C14 C15 1.381(5) . ?
C14 H14 0.9300 . ?
C15 C16 1.369(5) . ?
C15 H15 0.9300 . ?
C16 H16 0.9300 . ?
N17 C18 1.332(4) . ?
N17 C22 1.332(4) . ?
C18 C19 1.390(5) . ?
C18 H18 0.9300 . ?
C19 N23 1.388(4) . ?
C19 C20 1.391(5) . ?
C20 C21 1.374(5) . ?
C20 H20 0.9300 . ?
C21 C22 1.382(5) . ?
C21 H21 0.9300 . ?
C22 H22 0.9300 . ?
N23 C24 1.370(5) . ?
N23 H23 0.8600 . ?
C24 O25 1.204(4) 1 ?
C24 O25 1.204(4) . ?
C24 N26 1.364(5) . ?
N26 C27 1.399(4) . ?
N26 H26 0.8600 . ?
C27 C28 1.386(5) . ?
C27 C32 1.387(5) . ?
C28 N29 1.338(4) . ?
C28 H28 0.9300 . ?
N29 C30 1.333(4) . ?
N29 Cu1 2.031(3) 4_556 ?
C30 C31 1.373(5) . ?
C30 H30 0.9300 . ?
C31 C32 1.375(5) . ?
C31 H31 0.9300 . ?
C32 H32 0.9300 . ?
O33 H33 0.8200 . ?
O33 H33B 0.94(3) . ?
Si34 F40 1.658(2) . ?
Si34 F39 1.666(2) . ?
Si34 F38 1.680(2) . ?
Si34 F36 1.680(2) 1 ?
Si34 F36 1.680(2) . ?
Si34 F37 1.692(2) 1 ?
Si34 F37 1.692(2) . ?
Si34 F35 1.706(2) 1 ?
Si34 F35 1.706(2) . ?
O41 H41A 0.7640 . ?
O41 H41B 0.7829 . ?

loop_
_geom_hbond_atom_site_label_D
_geom_hbond_atom_site_label_H
_geom_hbond_atom_site_label_A
_geom_hbond_distance_DH
_geom_hbond_distance_HA
_geom_hbond_distance_DA
_geom_hbond_angle_DHA
_geom_hbond_site_symmetry_A
N7 H7 F36 0.86 2.01 2.855(3) 167.1 1
N7 H7 F37 0.86 2.54 3.082(4) 122.3 1
N10 H10 F35 0.86 2.07 2.923(3) 169.8 1
N10 H10 F37 0.86 2.42 2.992(4) 124.2 1
N23 H23 F37 0.86 2.27 2.960(4) 137.8 2_656
N23 H23 F38 0.86 2.19 2.991(3) 155.8 2_656
N26 H26 F37 0.86 2.37 2.969(4) 127.2 2_656
N26 H26 F39 0.86 2.23 3.079(4) 167.5 2_656
O33 H33 F35 0.82 2.00 2.823(3) 178.7 7_556
O41 H41A O25 0.76 2.30 2.894(3) 135.1 1
O41 H41A O9 0.76 2.40 2.974(3) 133.0 1
O41 H41B F40 0.78 2.22 2.978(3) 164.5 7_556
C6 H6 O41 0.93 2.39 3.260(4) 156.4 4_546
C12 H12 O41 0.93 2.58 3.430(4) 152.7 1
C21 H21 F38 0.93 2.51 3.399(4) 159.1 6_556
C22 H22 O41 0.93 2.52 3.400(4) 157.9 4_546
C28 H28 O41 0.93 2.57 3.427(4) 152.9 1
